data_4115592
loop_
_publ_author_name
'Annabel D. Cutland'
'Jason A. Halfen'
'Jeff W. Kampf'
'Vincent L. Pecoraro'

_publ_section_title
;
 Chiral 15-Metallacrown-5 Complexes Differentially Bind Carboxylate Anions
;
_journal_name_full 'Journal of the American Chemical Society'
_journal_page_first 6211
_journal_page_last 6212
_journal_paper_doi 10.1021/ja015610t
_journal_volume 123
_journal_year 2001
_chemical_formula_sum 'C96 H163 Cu10 La2 N20 O79'
_chemical_formula_weight 3774.68
_chemical_name_systematic
;
 ?
;
_space_group_IT_number 4
_symmetry_cell_setting monoclinic
_symmetry_space_group_name_Hall 'P 2yb'
_symmetry_space_group_name_H-M 'P 1 21 1'
_atom_sites_solution_hydrogens geom
_atom_sites_solution_primary direct
_atom_sites_solution_secondary difmap
_audit_creation_method SHELXL-97
_cell_angle_alpha 90.00
_cell_angle_beta 117.8620(10)
_cell_angle_gamma 90.00
_cell_formula_units_Z 2
_cell_length_a 14.6821(2)
_cell_length_b 38.1937(7)
_cell_length_c 15.6385(2)
_cell_measurement_reflns_used 6809
_cell_measurement_temperature 158(2)
_cell_measurement_theta_max 26.29
_cell_measurement_theta_min 2.24
_cell_volume 7752.9(2)
_computing_cell_refinement 'Bruker SMART'
_computing_data_collection 'Bruker SMART'
_computing_data_reduction 'Bruker SHELXTL'
_computing_molecular_graphics 'Bruker SHELXTL'
_computing_publication_material 'Bruker SHELXTL'
_computing_structure_refinement 'Bruker SHELXTL'
_computing_structure_solution 'Bruker SHELXTL'
_diffrn_ambient_temperature 158(2)
_diffrn_measured_fraction_theta_full 0.995
_diffrn_measured_fraction_theta_max 0.995
_diffrn_measurement_device_type 'CCD area detector'
_diffrn_measurement_method 'phi and omega scans'
_diffrn_radiation_monochromator graphite
_diffrn_radiation_source 'sealed tube'
_diffrn_radiation_type MoK\a
_diffrn_radiation_wavelength 0.71073
_diffrn_reflns_av_R_equivalents 0.0379
_diffrn_reflns_av_sigmaI/netI 0.0525
_diffrn_reflns_limit_h_max 18
_diffrn_reflns_limit_h_min -18
_diffrn_reflns_limit_k_max 47
_diffrn_reflns_limit_k_min -47
_diffrn_reflns_limit_l_max 19
_diffrn_reflns_limit_l_min -19
_diffrn_reflns_number 72009
_diffrn_reflns_theta_full 26.39
_diffrn_reflns_theta_max 26.39
_diffrn_reflns_theta_min 2.61
_exptl_absorpt_coefficient_mu 1.980
_exptl_absorpt_correction_T_max 0.837
_exptl_absorpt_correction_T_min 0.667
_exptl_absorpt_correction_type multi-scan
_exptl_absorpt_process_details 'Blessing, Acta Cryst. (1995) A51 33-38.'
_exptl_crystal_colour blue
_exptl_crystal_density_diffrn 1.617
_exptl_crystal_description block
_exptl_crystal_F_000 3830
_exptl_crystal_size_max 0.22
_exptl_crystal_size_mid 0.22
_exptl_crystal_size_min 0.40
_refine_diff_density_max 1.102
_refine_diff_density_min -1.122
_refine_diff_density_rms 0.260
_refine_ls_abs_structure_details 'Flack H D (1983), Acta Cryst. A39, 876-881'
_refine_ls_abs_structure_Flack 0.20(3)
_refine_ls_extinction_coef 0.0145(6)
_refine_ls_extinction_expression Fc^*^=kFc[1+0.001xFc^2^\l^3^/sin(2\q)]^-1/4^
_refine_ls_extinction_method SHELXL
_refine_ls_goodness_of_fit_ref 1.055
_refine_ls_hydrogen_treatment mixed
_refine_ls_matrix_type full
_refine_ls_number_parameters 1429
_refine_ls_number_reflns 31312
_refine_ls_number_restraints 833
_refine_ls_restrained_S_all 1.046
_refine_ls_R_factor_all 0.1150
_refine_ls_R_factor_gt 0.1090
_refine_ls_shift/su_max 0.002
_refine_ls_shift/su_mean 0.000
_refine_ls_structure_factor_coef Fsqd
_refine_ls_weighting_details 'calc w=1/[\s^2^(Fo^2^)+(0.1635P)^2^+130.2227P] where P=(Fo^2^+2Fc^2^)/3'
_refine_ls_weighting_scheme calc
_refine_ls_wR_factor_gt 0.2968
_refine_ls_wR_factor_ref 0.3009
_reflns_number_gt 27837
_reflns_number_total 31312
_reflns_threshold_expression >2sigma(I)
_cod_data_source_file ja015610t_s1_2.cif
_cod_data_source_block ac64b_compound1a
_cod_database_code 4115592

loop_
_symmetry_equiv_pos_as_xyz
'x, y, z'
'-x, y+1/2, -z'

loop_
_atom_site_label
_atom_site_type_symbol
_atom_site_fract_x
_atom_site_fract_y
_atom_site_fract_z
_atom_site_U_iso_or_equiv
_atom_site_adp_type
_atom_site_occupancy
_atom_site_symmetry_multiplicity
_atom_site_calc_flag
_atom_site_refinement_flags
_atom_site_disorder_assembly
_atom_site_disorder_group
La1 La 0.58172(6) 0.52149(2) 0.38815(6) 0.0328(2) Uani 1 1 d . . .
La2 La 0.48608(6) 0.72478(2) 0.75526(6) 0.0340(2) Uani 1 1 d D . .
Cu1 Cu 0.85007(13) 0.51704(6) 0.62653(12) 0.0372(4) Uani 1 1 d . . .
Cu2 Cu 0.53697(14) 0.53497(5) 0.62235(13) 0.0364(4) Uani 1 1 d . . .
Cu3 Cu 0.28457(14) 0.52794(5) 0.30395(13) 0.0368(4) Uani 1 1 d . . .
Cu4 Cu 0.43290(14) 0.47216(7) 0.13792(13) 0.0441(5) Uani 1 1 d . . .
Cu5 Cu 0.78454(13) 0.47524(6) 0.32849(12) 0.0363(4) Uani 1 1 d . . .
Cu6 Cu 0.45255(15) 0.72924(6) 0.99174(13) 0.0418(5) Uani 1 1 d . . .
Cu7 Cu 0.75749(15) 0.70379(6) 0.98735(13) 0.0426(5) Uani 1 1 d . . .
Cu8 Cu 0.70068(13) 0.72012(5) 0.67371(12) 0.0329(4) Uani 1 1 d . . .
Cu9 Cu 0.38294(15) 0.77195(6) 0.50152(13) 0.0389(5) Uani 1 1 d . . .
Cu10 Cu 0.22325(14) 0.77145(6) 0.69343(12) 0.0371(4) Uani 1 1 d . . .
N1 N 0.6154(11) 0.5500(4) 0.7622(9) 0.046(4) Uani 1 1 d . . .
H1A H 0.6261 0.5738 0.7659 0.057(6) Uiso 1 1 calc R . .
H1B H 0.5785 0.5445 0.7944 0.057(6) Uiso 1 1 calc R . .
N2 N 0.6754(10) 0.5263(3) 0.6413(9) 0.039(3) Uani 1 1 d . . .
N3 N 0.1824(11) 0.5487(4) 0.3417(11) 0.045(3) Uani 1 1 d . . .
H3A H 0.1787 0.5725 0.3322 0.057(6) Uiso 1 1 calc R . .
H3B H 0.1181 0.5394 0.3037 0.057(6) Uiso 1 1 calc R . .
N4 N 0.3774(8) 0.5336(3) 0.4391(9) 0.028(2) Uani 1 1 d . . .
N5 N 0.2883(14) 0.4705(6) 0.0174(15) 0.071(5) Uani 1 1 d . . .
H5A H 0.2861 0.4856 -0.0293 0.057(6) Uiso 1 1 calc R . .
H5B H 0.2749 0.4482 -0.0080 0.057(6) Uiso 1 1 calc R . .
N6 N 0.3486(11) 0.4965(4) 0.1861(10) 0.040(3) Uani 1 1 d . . .
N7 N 0.8042(12) 0.4450(5) 0.2323(12) 0.061(5) Uani 1 1 d . . .
H7A H 0.8551 0.4546 0.2211 0.057(6) Uiso 1 1 calc R . .
H7B H 0.8255 0.4231 0.2584 0.057(6) Uiso 1 1 calc R . .
N8 N 0.6417(9) 0.4683(4) 0.2369(9) 0.033(3) Uani 1 1 d . . .
N9 N 1.0023(10) 0.5081(3) 0.6754(10) 0.035(3) Uani 1 1 d . . .
H9A H 1.0385 0.5286 0.6993 0.057(6) Uiso 1 1 calc R . .
H9B H 1.0253 0.4920 0.7248 0.057(6) Uiso 1 1 calc R . .
N10 N 0.8404(12) 0.5011(5) 0.5060(9) 0.051(4) Uani 1 1 d . . .
N11 N 0.8194(12) 0.6928(5) 1.1310(11) 0.050(4) Uani 1 1 d . . .
H11A H 0.8220 0.6689 1.1394 0.057(6) Uiso 1 1 calc R . .
H11B H 0.8858 0.7012 1.1622 0.057(6) Uiso 1 1 calc R . .
N12 N 0.6375(8) 0.7113(3) 1.0023(9) 0.034(3) Uani 1 1 d . . .
N13 N 0.8385(9) 0.6973(4) 0.7140(8) 0.034(3) Uani 1 1 d . . .
H13A H 0.8295 0.6735 0.7039 0.057(6) Uiso 1 1 calc R . .
H13B H 0.8665 0.7057 0.6763 0.057(6) Uiso 1 1 calc R . .
N14 N 0.7387(9) 0.7113(3) 0.8070(9) 0.029(2) Uani 1 1 d . . .
N15 N 0.4046(10) 0.7716(4) 0.3828(10) 0.041(3) Uani 1 1 d . . .
H15A H 0.3638 0.7545 0.3409 0.057(6) Uiso 1 1 calc R . .
H15B H 0.3847 0.7928 0.3518 0.057(6) Uiso 1 1 calc R . .
N16 N 0.5148(10) 0.7530(4) 0.5560(9) 0.042(3) Uani 1 1 d . . .
N17 N 0.1058(12) 0.7983(5) 0.5919(10) 0.050(4) Uani 1 1 d . . .
H17A H 0.0451 0.7876 0.5806 0.057(6) Uiso 1 1 calc R . .
H17B H 0.1055 0.8205 0.6148 0.057(6) Uiso 1 1 calc R . .
N18 N 0.2758(9) 0.7775(4) 0.6017(8) 0.035(3) Uani 1 1 d . . .
N19 N 0.3507(10) 0.7395(5) 1.0419(9) 0.048(4) Uani 1 1 d . . .
H19A H 0.3443 0.7200 1.0733 0.057(6) Uiso 1 1 calc R . .
H19B H 0.3754 0.7575 1.0859 0.057(6) Uiso 1 1 calc R . .
N20 N 0.3409(12) 0.7464(5) 0.8759(9) 0.050(4) Uani 1 1 d . . .
O1 O 0.8425(8) 0.5240(3) 0.7486(7) 0.039(2) Uani 1 1 d . . .
O2 O 0.7018(8) 0.5196(3) 0.5713(7) 0.038(2) Uani 1 1 d . . .
O3 O 0.3953(9) 0.5404(3) 0.5926(7) 0.039(2) Uani 1 1 d . . .
O4 O 0.4849(9) 0.5275(3) 0.4876(8) 0.043(3) Uani 1 1 d . . .
O5 O 0.1935(7) 0.5108(4) 0.1757(7) 0.049(3) Uani 1 1 d . . .
O6 O 0.3944(7) 0.5121(3) 0.2790(7) 0.037(3) Uani 1 1 d . . .
O7 O 0.5198(8) 0.4453(4) 0.0958(8) 0.044(3) Uani 1 1 d . . .
O8 O 0.5573(8) 0.4780(3) 0.2572(8) 0.041(3) Uani 1 1 d . . .
O9 O 0.9249(8) 0.4800(4) 0.4260(7) 0.045(3) Uani 1 1 d . . .
O10 O 0.7540(9) 0.4995(4) 0.4203(9) 0.056(4) Uani 1 1 d . . .
O11 O 0.5789(8) 0.7207(4) 1.1152(7) 0.048(3) Uani 1 1 d . . .
O12 O 0.5449(8) 0.7221(5) 0.9349(8) 0.061(4) Uani 1 1 d . . .
O13 O 0.8707(8) 0.7006(3) 0.9570(7) 0.041(3) Uani 1 1 d . . .
O14 O 0.6758(9) 0.7145(3) 0.8528(8) 0.043(3) Uani 1 1 d . . .
O15 O 0.6611(8) 0.7323(3) 0.5425(8) 0.035(2) Uani 1 1 d . . .
O16 O 0.5698(7) 0.7386(3) 0.6504(7) 0.034(2) Uani 1 1 d . . .
O17 O 0.2524(8) 0.7961(2) 0.4552(7) 0.031(2) Uani 1 1 d . . .
O18 O 0.3724(8) 0.7653(3) 0.6199(8) 0.043(3) Uani 1 1 d . . .
O19 O 0.1805(8) 0.7671(3) 0.7928(7) 0.039(3) Uani 1 1 d . . .
O20 O 0.3547(9) 0.7530(5) 0.7913(8) 0.065(5) Uani 1 1 d . . .
O100 O 0.6074(19) 0.5504(6) 0.2394(16) 0.105(7) Uani 1 1 d . . .
O102 O 0.5162(9) 0.5848(3) 0.3645(9) 0.049(3) Uani 1 1 d . . .
O103 O 0.5584(9) 0.4591(3) 0.4450(9) 0.045(3) Uani 1 1 d . . .
O104 O 0.6811(12) 0.5812(3) 0.4446(11) 0.060(4) Uani 1 1 d . . .
O108 O 0.8638(13) 0.5813(5) 0.6132(10) 0.068(4) Uani 1 1 d . . .
O200 O 0.5308(13) 0.6643(3) 0.7085(11) 0.065(4) Uani 1 1 d . . .
O201 O 0.5638(13) 0.7874(3) 0.8115(13) 0.082(6) Uani 1 1 d D . .
O202 O 0.3803(15) 0.6860(5) 0.6011(10) 0.085(6) Uani 1 1 d . . .
O203 O 0.3649(17) 0.6786(5) 0.7924(18) 0.120 Uiso 1 1 d D . .
O300 O 0.2844(11) 0.7108(4) 0.4126(12) 0.066(4) Uani 1 1 d . . .
O301 O 0.378(2) 0.6684(8) 0.962(2) 0.135(9) Uani 1 1 d . . .
O302 O 0.7390(12) 0.7186(4) 0.4266(11) 0.066(4) Uiso 1 1 d . . .
O303 O 0.9552(10) 0.5201(4) 0.1212(10) 0.056(3) Uiso 1 1 d . A 1
O304 O 0.9950(12) 0.5320(4) 0.0666(11) 0.065(4) Uiso 1 1 d . B 2
O305 O 0.6606(18) 0.5222(7) 0.0442(17) 0.107(6) Uiso 1 1 d . . .
O306 O 0.4075(15) 0.7112(5) 0.2548(14) 0.082(5) Uiso 1 1 d . . .
O307 O 0.5750(12) 0.6896(4) 0.2638(11) 0.018(3) Uiso 0.50 1 d P . .
O308 O 0.8300(19) 0.6211(6) 0.7442(18) 0.047(5) Uiso 0.50 1 d P . .
O309 O 0.762(2) 0.3716(7) 0.319(2) 0.055(6) Uiso 0.50 1 d P . .
O310 O 0.701(5) 0.6274(18) 0.795(5) 0.13(2) Uiso 0.50 1 d P C 1
O311 O 1.0110(17) 0.5491(6) 0.9080(16) 0.038(5) Uiso 0.50 1 d P . .
O312 O 0.312(2) 0.8624(7) 0.4360(19) 0.050(6) Uiso 0.50 1 d P . .
O313 O 0.3073(16) 0.5912(5) 0.2556(15) 0.035(4) Uiso 0.50 1 d P . .
O314 O 0.048(2) 0.6623(7) 0.0812(19) 0.051(6) Uiso 0.50 1 d P . .
O315 O 0.4421(17) 0.3780(6) 0.0664(16) 0.038(5) Uiso 0.50 1 d P . .
O316 O 0.433(3) 0.9262(11) 0.093(3) 0.090(11) Uiso 0.50 1 d P . .
O317 O 0.602(3) 0.5405(9) 0.984(2) 0.067(8) Uiso 0.50 1 d P . .
O318 O 0.686(2) 0.6175(9) 0.803(2) 0.048(7) Uiso 0.50 1 d P D 2
C1 C 0.7539(12) 0.5262(3) 0.7350(10) 0.030(3) Uani 1 1 d . . .
C2 C 0.7194(13) 0.5306(5) 0.8081(13) 0.042(4) Uani 1 1 d . . .
H2 H 0.7703 0.5463 0.8593 0.057(6) Uiso 1 1 calc R . .
C3 C 0.7266(17) 0.4949(4) 0.8551(11) 0.048(4) Uani 1 1 d . . .
H3A H 0.7132 0.4977 0.9111 0.057(6) Uiso 1 1 calc R . .
H3B H 0.7971 0.4855 0.8790 0.057(6) Uiso 1 1 calc R . .
C4 C 0.6486(16) 0.4689(6) 0.7829(12) 0.057(6) Uani 1 1 d . . .
C5 C 0.5361(13) 0.4691(5) 0.7628(12) 0.041(3) Uani 1 1 d . . .
H5A H 0.5143 0.4847 0.7969 0.057(6) Uiso 1 1 calc R . .
C6 C 0.4697(18) 0.4475(6) 0.6985(16) 0.059(5) Uani 1 1 d . . .
H6 H 0.4023 0.4457 0.6921 0.057(6) Uiso 1 1 calc R . .
C7 C 0.4973(19) 0.4266(6) 0.6375(17) 0.066(5) Uani 1 1 d . . .
H7A H 0.4474 0.4133 0.5852 0.057(6) Uiso 1 1 calc R . .
C8 C 0.5995(16) 0.4268(5) 0.6585(16) 0.055(5) Uani 1 1 d . . .
H8 H 0.6224 0.4110 0.6255 0.057(6) Uiso 1 1 calc R . .
C9 C 0.6742(15) 0.4510(5) 0.7312(15) 0.049(4) Uani 1 1 d . . .
H9A H 0.7421 0.4528 0.7385 0.057(6) Uiso 1 1 calc R . .
C10 C 0.3372(10) 0.5379(4) 0.4958(9) 0.027(3) Uani 1 1 d . . .
C11 C 0.2170(14) 0.5404(5) 0.4512(12) 0.042(4) Uani 1 1 d . . .
H11A H 0.1980 0.5603 0.4814 0.057(6) Uiso 1 1 calc R . .
C12 C 0.1768(13) 0.5060(5) 0.4703(14) 0.046(4) Uani 1 1 d . . .
H12A H 0.2206 0.4991 0.5384 0.057(6) Uiso 1 1 calc R . .
H12B H 0.1060 0.5097 0.4611 0.057(6) Uiso 1 1 calc R . .
C13 C 0.1752(11) 0.4766(4) 0.4049(11) 0.034(3) Uani 1 1 d . . .
C14 C 0.0811(17) 0.4652(5) 0.3205(15) 0.052(5) Uani 1 1 d . . .
H14 H 0.0171 0.4757 0.3070 0.057(6) Uiso 1 1 calc R . .
C15 C 0.0839(14) 0.4401(7) 0.2619(14) 0.059(5) Uani 1 1 d . . .
H15A H 0.0251 0.4356 0.2017 0.057(6) Uiso 1 1 calc R . .
C16 C 0.1757(18) 0.4201(6) 0.2905(16) 0.060(5) Uani 1 1 d . . .
H16 H 0.1757 0.4002 0.2540 0.057(6) Uiso 1 1 calc R . .
C17 C 0.252(3) 0.4286(8) 0.360(2) 0.090(8) Uani 1 1 d . . .
H17A H 0.3123 0.4157 0.3726 0.057(6) Uiso 1 1 calc R . .
C18 C 0.2658(14) 0.4559(6) 0.4300(18) 0.059(5) Uani 1 1 d . . .
H18 H 0.3290 0.4598 0.4869 0.057(6) Uiso 1 1 calc R . .
C19 C 0.2533(13) 0.4951(4) 0.1401(11) 0.039(4) Uani 1 1 d . . .
C20 C 0.2117(16) 0.4805(5) 0.0468(11) 0.052(5) Uani 1 1 d . . .
H20 H 0.1681 0.4991 0.0007 0.057(6) Uiso 1 1 calc R . .
C21 C 0.1372(18) 0.4491(7) 0.0375(17) 0.068(6) Uani 1 1 d . . .
H21A H 0.1790 0.4304 0.0829 0.057(6) Uiso 1 1 calc R . .
H21B H 0.0877 0.4575 0.0594 0.057(6) Uiso 1 1 calc R . .
C22 C 0.0756(9) 0.4326(3) -0.0622(6) 0.043(4) Uani 1 1 d G . .
C23 C -0.0032(9) 0.4507(2) -0.1377(8) 0.054(5) Uani 1 1 d G . .
H23 H -0.0219 0.4734 -0.1269 0.057(6) Uiso 1 1 calc R . .
C24 C -0.0547(8) 0.4354(3) -0.2287(7) 0.047(4) Uani 1 1 d G . .
H24 H -0.1086 0.4478 -0.2803 0.057(6) Uiso 1 1 calc R . .
C25 C -0.0274(9) 0.4021(3) -0.2444(6) 0.038(3) Uani 1 1 d G . .
H25 H -0.0626 0.3917 -0.3067 0.057(6) Uiso 1 1 calc R . .
C26 C 0.0515(10) 0.3840(2) -0.1690(8) 0.063(6) Uani 1 1 d G . .
H26 H 0.0701 0.3613 -0.1797 0.057(6) Uiso 1 1 calc R . .
C27 C 0.1030(9) 0.3992(3) -0.0779(7) 0.068(6) Uani 1 1 d G . .
H27 H 0.1568 0.3869 -0.0264 0.057(6) Uiso 1 1 calc R . .
C28 C 0.6109(14) 0.4539(4) 0.1579(11) 0.043(4) Uani 1 1 d . . .
C29 C 0.7085(13) 0.4417(5) 0.1390(11) 0.040(3) Uani 1 1 d . . .
H29 H 0.7136 0.4598 0.0954 0.057(6) Uiso 1 1 calc R . .
C30 C 0.6873(11) 0.4074(5) 0.0842(13) 0.039(4) Uani 1 1 d . . .
H30A H 0.6684 0.3891 0.1179 0.057(6) Uiso 1 1 calc R . .
H30B H 0.6294 0.4103 0.0182 0.057(6) Uiso 1 1 calc R . .
C31 C 0.7826(13) 0.3968(4) 0.0786(12) 0.037(3) Uani 1 1 d . . .
C32 C 0.8007(15) 0.4101(6) 0.0046(14) 0.052(4) Uani 1 1 d . . .
H32 H 0.7521 0.4259 -0.0408 0.057(6) Uiso 1 1 calc R . .
C33 C 0.8818(18) 0.4015(5) -0.0045(14) 0.054(5) Uani 1 1 d . . .
H33 H 0.8941 0.4131 -0.0519 0.057(6) Uiso 1 1 calc R . .
C34 C 0.9530(13) 0.3753(6) 0.0547(16) 0.065(7) Uani 1 1 d . . .
H34 H 1.0073 0.3679 0.0419 0.057(6) Uiso 1 1 calc R . .
C35 C 0.9422(12) 0.3606(5) 0.1312(12) 0.045(4) Uani 1 1 d . . .
H35 H 0.9920 0.3450 0.1760 0.057(6) Uiso 1 1 calc R . .
C36 C 0.8505(13) 0.3705(5) 0.1387(12) 0.049(4) Uani 1 1 d . . .
H36 H 0.8359 0.3591 0.1850 0.057(6) Uiso 1 1 calc R . .
C37 C 0.9258(10) 0.4928(4) 0.5047(8) 0.028(3) Uani 1 1 d . . .
C38 C 1.0209(9) 0.4948(4) 0.5957(9) 0.028(3) Uani 1 1 d . . .
H38 H 1.0648 0.5127 0.5859 0.057(6) Uiso 1 1 calc R . .
C39 C 1.0816(16) 0.4597(5) 0.6172(16) 0.056(5) Uani 1 1 d . . .
H39A H 1.0382 0.4409 0.6226 0.057(6) Uiso 1 1 calc R . .
H39B H 1.0934 0.4540 0.5614 0.057(6) Uiso 1 1 calc R . .
C40 C 1.1847(8) 0.4596(3) 0.7082(8) 0.079(7) Uani 1 1 d G . .
C41 C 1.2155(10) 0.4270(3) 0.7520(10) 0.052(4) Uani 1 1 d G . .
H41 H 1.1711 0.4074 0.7269 0.057(6) Uiso 1 1 calc R . .
C42 C 1.3113(11) 0.4232(3) 0.8326(10) 0.079(7) Uani 1 1 d G . .
H42 H 1.3324 0.4009 0.8626 0.057(6) Uiso 1 1 calc R . .
C43 C 1.3763(9) 0.4519(4) 0.8695(9) 0.076(6) Uani 1 1 d G . .
H43 H 1.4418 0.4493 0.9245 0.057(6) Uiso 1 1 calc R . .
C44 C 1.3455(9) 0.4845(3) 0.8257(9) 0.060(5) Uani 1 1 d G . .
H44 H 1.3899 0.5041 0.8508 0.057(6) Uiso 1 1 calc R . .
C45 C 1.2497(10) 0.4883(3) 0.7450(8) 0.054(5) Uani 1 1 d G . .
H45 H 1.2286 0.5106 0.7151 0.057(6) Uiso 1 1 calc R . .
C46 C 0.6529(12) 0.7119(6) 1.0889(10) 0.055(5) Uani 1 1 d D . .
C47 C 0.7574(15) 0.7089(7) 1.1762(15) 0.075(7) Uani 1 1 d D . .
H47 H 0.7547 0.6928 1.2253 0.057(6) Uiso 1 1 calc R . .
C48 C 0.8114(17) 0.7411(6) 1.2219(16) 0.064(6) Uani 1 1 d . . .
H48A H 0.8832 0.7351 1.2691 0.057(6) Uiso 1 1 calc R . .
H48B H 0.7783 0.7514 1.2586 0.057(6) Uiso 1 1 calc R . .
C49 C 0.8146(10) 0.7697(4) 1.1514(9) 0.054(4) Uani 1 1 d G . .
C50 C 0.8936(9) 0.7684(4) 1.1262(10) 0.076(6) Uani 1 1 d G . .
H50 H 0.9485 0.7522 1.1572 0.057(6) Uiso 1 1 calc R . .
C51 C 0.8924(10) 0.7908(4) 1.0557(10) 0.051(4) Uani 1 1 d G . .
H51 H 0.9464 0.7899 1.0385 0.057(6) Uiso 1 1 calc R . .
C52 C 0.8121(12) 0.8146(3) 1.0103(10) 0.090(8) Uani 1 1 d G . .
H52 H 0.8113 0.8299 0.9621 0.057(6) Uiso 1 1 calc R . .
C53 C 0.7331(10) 0.8159(3) 1.0355(10) 0.066(6) Uani 1 1 d G . .
H53 H 0.6782 0.8321 1.0045 0.057(6) Uiso 1 1 calc R . .
C54 C 0.7343(9) 0.7934(4) 1.1061(10) 0.069(6) Uani 1 1 d G . .
H54 H 0.6803 0.7943 1.1233 0.057(6) Uiso 1 1 calc R . .
C55 C 0.8367(11) 0.7063(4) 0.8654(11) 0.036(3) Uani 1 1 d . . .
C56 C 0.9066(14) 0.7037(5) 0.8119(13) 0.048(4) Uani 1 1 d . . .
H56 H 0.9556 0.6837 0.8392 0.057(6) Uiso 1 1 calc R . .
C57 C 0.9671(11) 0.7380(4) 0.8345(11) 0.035(3) Uani 1 1 d . . .
H57A H 0.9901 0.7444 0.9029 0.057(6) Uiso 1 1 calc R . .
H57B H 1.0293 0.7346 0.8261 0.057(6) Uiso 1 1 calc R . .
C58 C 0.9040(8) 0.7678(3) 0.7701(7) 0.044(4) Uani 1 1 d G . .
C59 C 0.9117(9) 0.7765(3) 0.6873(8) 0.051(5) Uani 1 1 d G . .
H59 H 0.9552 0.7632 0.6698 0.057(6) Uiso 1 1 calc R . .
C60 C 0.8556(11) 0.8045(3) 0.6302(7) 0.078(7) Uani 1 1 d G . .
H60 H 0.8609 0.8104 0.5737 0.057(6) Uiso 1 1 calc R . .
C61 C 0.7919(10) 0.8238(3) 0.6558(9) 0.058(5) Uani 1 1 d G . .
H61 H 0.7537 0.8430 0.6168 0.057(6) Uiso 1 1 calc R . .
C62 C 0.7842(9) 0.8152(3) 0.7386(9) 0.061(5) Uani 1 1 d G . .
H62 H 0.7407 0.8284 0.7561 0.057(6) Uiso 1 1 calc R . .
C63 C 0.8403(9) 0.7872(3) 0.7957(7) 0.040(4) Uani 1 1 d G . .
H63 H 0.8350 0.7813 0.8522 0.057(6) Uiso 1 1 calc R . .
C64 C 0.5651(11) 0.7483(4) 0.5041(10) 0.028(3) Uani 1 1 d . . .
C65 C 0.5176(10) 0.7646(4) 0.4089(9) 0.028(3) Uani 1 1 d . . .
H65 H 0.5178 0.7469 0.3619 0.057(6) Uiso 1 1 calc R . .
C66 C 0.5725(15) 0.7947(4) 0.4025(11) 0.043(4) Uani 1 1 d . . .
H66A H 0.6452 0.7879 0.4250 0.057(6) Uiso 1 1 calc R . .
H66B H 0.5717 0.8127 0.4477 0.057(6) Uiso 1 1 calc R . .
C67 C 0.5316(13) 0.8115(4) 0.3016(11) 0.036(3) Uani 1 1 d . . .
C68 C 0.5364(11) 0.7949(5) 0.2281(12) 0.039(4) Uani 1 1 d . . .
H68 H 0.5631 0.7717 0.2378 0.057(6) Uiso 1 1 calc R . .
C69 C 0.5029(14) 0.8109(5) 0.1367(12) 0.043(4) Uani 1 1 d . . .
H69 H 0.5186 0.8010 0.0895 0.057(6) Uiso 1 1 calc R . .
C70 C 0.447(2) 0.8411(6) 0.1185(15) 0.067(6) Uani 1 1 d . . .
H70 H 0.4102 0.8497 0.0543 0.057(6) Uiso 1 1 calc R . .
C71 C 0.445(2) 0.8585(6) 0.1922(17) 0.070(6) Uani 1 1 d . . .
H71 H 0.4228 0.8822 0.1822 0.057(6) Uiso 1 1 calc R . .
C72 C 0.474(2) 0.8439(5) 0.2816(13) 0.069(7) Uani 1 1 d . . .
H72 H 0.4577 0.8544 0.3275 0.057(6) Uiso 1 1 calc R . .
C73 C 0.2217(12) 0.7920(4) 0.5171(12) 0.036(3) Uani 1 1 d . . .
C74 C 0.1101(11) 0.8011(4) 0.5002(11) 0.032(3) Uani 1 1 d . . .
H74 H 0.0611 0.7837 0.4538 0.057(6) Uiso 1 1 calc R . .
C75 C 0.0797(10) 0.8376(4) 0.4551(11) 0.034(3) Uani 1 1 d . . .
H75A H 0.1293 0.8551 0.4991 0.057(6) Uiso 1 1 calc R . .
H75B H 0.0831 0.8382 0.3934 0.057(6) Uiso 1 1 calc R . .
C76 C -0.0285(6) 0.8475(3) 0.4362(7) 0.031(3) Uani 1 1 d G . .
C77 C -0.1165(8) 0.8321(3) 0.3637(7) 0.055(5) Uani 1 1 d G . .
H77 H -0.1107 0.8153 0.3217 0.057(6) Uiso 1 1 calc R . .
C78 C -0.2131(7) 0.8414(3) 0.3525(8) 0.061(5) Uani 1 1 d G . .
H78 H -0.2732 0.8308 0.3030 0.057(6) Uiso 1 1 calc R . .
C79 C -0.2216(6) 0.8660(3) 0.4139(9) 0.052(5) Uani 1 1 d G . .
H79 H -0.2876 0.8723 0.4063 0.057(6) Uiso 1 1 calc R . .
C80 C -0.1336(8) 0.8814(3) 0.4864(8) 0.044(4) Uani 1 1 d G . .
H80 H -0.1394 0.8982 0.5283 0.057(6) Uiso 1 1 calc R . .
C81 C -0.0370(7) 0.8722(3) 0.4975(6) 0.043(4) Uani 1 1 d G . .
H81 H 0.0231 0.8827 0.5471 0.057(6) Uiso 1 1 calc R . .
C82 C 0.2662(10) 0.7529(5) 0.8747(12) 0.045(4) Uani 1 1 d . . .
C83 C 0.2510(11) 0.7489(4) 0.9649(10) 0.036(3) Uani 1 1 d . . .
H83 H 0.2007 0.7296 0.9545 0.057(6) Uiso 1 1 calc R . .
C84 C 0.2101(14) 0.7833(4) 0.9831(11) 0.040(4) Uani 1 1 d U F .
H84A H 0.1462 0.7898 0.9243 0.057(6) Uiso 1 1 calc R . .
H84B H 0.2614 0.8020 0.9954 0.057(6) Uiso 1 1 calc R . .
C85 C 0.1866(8) 0.7813(3) 1.0711(6) 0.036(3) Uani 1 1 d G . .
C86 C 0.1959(10) 0.8120(2) 1.1223(8) 0.056(5) Uani 1 1 d G F .
H86 H 0.2122 0.8334 1.1014 0.057(6) Uiso 1 1 calc R . .
C87 C 0.1813(12) 0.8115(3) 1.2039(8) 0.079(8) Uani 1 1 d G F .
H87 H 0.1876 0.8325 1.2388 0.057(6) Uiso 1 1 calc R . .
C88 C 0.1574(12) 0.7802(3) 1.2344(8) 0.070(6) Uani 1 1 d G F .
H88 H 0.1474 0.7799 1.2902 0.057(6) Uiso 1 1 calc R . .
C89 C 0.1482(10) 0.7495(3) 1.1833(8) 0.046(4) Uani 1 1 d G F .
H89 H 0.1319 0.7281 1.2042 0.057(6) Uiso 1 1 calc R E 1
C90 C 0.1628(8) 0.7500(2) 1.1017(7) 0.038(4) Uani 1 1 d G F 1
H90 H 0.1564 0.7291 1.0667 0.057(6) Uiso 1 1 calc R F 1
C100 C 0.5943(17) 0.5985(5) 0.4155(14) 0.054(5) Uani 1 1 d . . .
C101 C 0.6139(18) 0.6349(4) 0.4565(14) 0.053(5) Uani 1 1 d . . .
H10A H 0.6115 0.6524 0.4089 0.064 Uiso 1 1 calc R . .
H10B H 0.6807 0.6366 0.5162 0.064 Uiso 1 1 calc R . .
C102 C 0.509(4) 0.6392(13) 0.481(3) 0.148(19) Uani 1 1 d . . .
H10C H 0.5010 0.6645 0.4882 0.178 Uiso 1 1 calc R . .
H10D H 0.4473 0.6317 0.4214 0.178 Uiso 1 1 calc R . .
C200 C 0.459(3) 0.6621(6) 0.630(2) 0.16(2) Uani 1 1 d D. . .
C201 C 0.425(2) 0.6299(8) 0.571(2) 0.086(8) Uani 1 1 d . . .
H20A H 0.4156 0.6104 0.6086 0.103 Uiso 1 1 calc R . .
H20B H 0.3593 0.6336 0.5113 0.103 Uiso 1 1 calc R . .
C202 C 0.505(2) 0.6238(6) 0.552(2) 0.083(8) Uani 1 1 d . . .
H20C H 0.5688 0.6298 0.6114 0.100 Uiso 1 1 calc R . .
H20D H 0.5068 0.5983 0.5423 0.100 Uiso 1 1 calc R . .

loop_
_atom_site_aniso_label
_atom_site_aniso_U_11
_atom_site_aniso_U_22
_atom_site_aniso_U_33
_atom_site_aniso_U_23
_atom_site_aniso_U_13
_atom_site_aniso_U_12
La1 0.0260(4) 0.0461(5) 0.0289(4) -0.0073(4) 0.0150(3) -0.0003(3)
La2 0.0287(4) 0.0508(5) 0.0239(4) 0.0022(4) 0.0133(3) 0.0042(4)
Cu1 0.0259(8) 0.0585(12) 0.0274(8) -0.0136(8) 0.0125(7) -0.0037(8)
Cu2 0.0306(9) 0.0525(11) 0.0323(9) -0.0033(8) 0.0197(8) 0.0049(8)
Cu3 0.0321(9) 0.0479(12) 0.0335(9) -0.0064(8) 0.0179(8) 0.0015(8)
Cu4 0.0236(9) 0.0772(15) 0.0257(9) -0.0177(9) 0.0068(7) 0.0023(9)
Cu5 0.0261(8) 0.0575(12) 0.0253(8) -0.0148(8) 0.0122(7) -0.0038(8)
Cu6 0.0384(10) 0.0625(13) 0.0290(9) 0.0101(9) 0.0194(8) 0.0132(9)
Cu7 0.0291(9) 0.0738(14) 0.0261(9) 0.0086(9) 0.0140(7) 0.0170(9)
Cu8 0.0262(8) 0.0472(11) 0.0267(8) 0.0074(7) 0.0134(7) 0.0068(7)
Cu9 0.0334(9) 0.0601(12) 0.0284(9) 0.0131(8) 0.0187(7) 0.0152(9)
Cu10 0.0275(9) 0.0643(12) 0.0221(8) 0.0079(8) 0.0138(7) 0.0096(8)
N1 0.048(8) 0.078(10) 0.024(6) 0.004(6) 0.028(6) 0.023(7)
N2 0.039(7) 0.037(7) 0.027(6) -0.002(5) 0.004(5) -0.012(5)
N3 0.041(6) 0.046(6) 0.054(7) 0.013(5) 0.028(5) 0.021(5)
N4 0.008(4) 0.031(5) 0.035(5) 0.001(4) 0.002(4) -0.001(4)
N5 0.060(7) 0.076(7) 0.072(7) -0.005(6) 0.026(5) 0.007(6)
N6 0.046(6) 0.050(6) 0.042(6) -0.020(5) 0.035(5) -0.006(5)
N7 0.041(8) 0.085(12) 0.047(9) -0.029(9) 0.012(7) 0.003(8)
N8 0.023(5) 0.046(6) 0.038(6) -0.002(5) 0.020(4) 0.006(4)
N9 0.028(6) 0.042(7) 0.048(7) -0.005(6) 0.029(6) -0.001(5)
N10 0.054(9) 0.076(11) 0.021(6) -0.015(6) 0.017(6) 0.014(8)
N11 0.041(6) 0.068(7) 0.049(7) 0.017(6) 0.026(5) 0.021(6)
N12 0.006(4) 0.043(6) 0.036(6) 0.012(5) -0.004(4) -0.002(4)
N13 0.029(5) 0.059(6) 0.022(5) 0.009(5) 0.018(4) 0.014(5)
N14 0.036(6) 0.018(5) 0.034(6) 0.000(4) 0.018(5) -0.004(4)
N15 0.031(7) 0.057(8) 0.042(7) 0.010(6) 0.022(6) 0.009(6)
N16 0.028(6) 0.069(9) 0.031(6) -0.002(6) 0.015(5) 0.005(6)
N17 0.047(8) 0.076(11) 0.037(7) 0.029(7) 0.029(7) 0.024(7)
N18 0.028(6) 0.048(7) 0.020(5) -0.003(5) 0.005(5) 0.010(5)
N19 0.029(7) 0.086(11) 0.019(6) -0.015(6) 0.005(5) 0.018(7)
N20 0.045(9) 0.082(11) 0.015(6) 0.016(6) 0.006(5) 0.025(8)
O1 0.038(6) 0.047(6) 0.030(5) 0.003(5) 0.014(4) 0.012(5)
O2 0.028(5) 0.054(6) 0.025(5) -0.003(5) 0.006(4) 0.003(5)
O3 0.048(6) 0.050(6) 0.026(5) -0.015(4) 0.023(5) -0.017(5)
O4 0.038(6) 0.066(8) 0.041(6) -0.019(5) 0.032(5) -0.009(5)
O5 0.011(4) 0.116(11) 0.022(5) 0.006(6) 0.010(4) -0.006(5)
O6 0.023(5) 0.073(8) 0.018(4) -0.022(5) 0.012(4) -0.005(5)
O7 0.022(4) 0.075(7) 0.044(5) -0.013(5) 0.022(4) 0.005(4)
O8 0.022(5) 0.067(8) 0.037(6) -0.024(5) 0.018(4) -0.007(5)
O9 0.025(5) 0.089(9) 0.024(5) -0.012(5) 0.014(4) -0.023(5)
O10 0.032(6) 0.110(11) 0.042(6) -0.012(7) 0.031(5) 0.013(6)
O11 0.030(5) 0.095(10) 0.026(5) 0.004(6) 0.019(4) 0.012(6)
O12 0.018(5) 0.128(12) 0.036(6) 0.056(7) 0.013(4) 0.029(6)
O13 0.034(6) 0.058(7) 0.022(5) 0.012(5) 0.006(4) 0.019(5)
O14 0.037(6) 0.066(8) 0.036(6) -0.004(5) 0.025(5) 0.008(5)
O15 0.033(5) 0.041(6) 0.039(5) 0.008(4) 0.025(5) 0.003(4)
O16 0.021(4) 0.058(6) 0.031(5) 0.020(4) 0.018(4) 0.017(4)
O17 0.039(6) 0.026(5) 0.029(5) 0.011(4) 0.016(4) 0.007(4)
O18 0.033(6) 0.070(8) 0.037(6) 0.029(5) 0.026(5) 0.037(5)
O19 0.024(5) 0.069(7) 0.033(5) 0.023(5) 0.021(4) 0.020(5)
O20 0.026(6) 0.154(14) 0.020(5) 0.030(7) 0.015(4) 0.035(7)
O100 0.119(10) 0.092(9) 0.099(9) 0.018(7) 0.047(8) -0.014(8)
O102 0.041(7) 0.033(6) 0.051(7) 0.000(5) 0.002(6) -0.004(5)
O103 0.033(6) 0.043(6) 0.053(7) 0.005(5) 0.014(5) 0.008(5)
O104 0.068(9) 0.035(6) 0.070(9) -0.019(6) 0.026(7) -0.034(6)
O108 0.077(10) 0.097(11) 0.040(7) 0.008(7) 0.037(7) 0.028(9)
O200 0.077(10) 0.039(7) 0.068(9) -0.022(6) 0.024(8) 0.002(6)
O201 0.082(11) 0.033(7) 0.086(11) -0.017(7) 0.003(9) -0.012(7)
O202 0.090(12) 0.072(10) 0.036(7) -0.008(7) -0.017(7) 0.013(9)
O300 0.052(6) 0.075(7) 0.070(7) 0.023(6) 0.028(6) -0.001(5)
O301 0.139(12) 0.140(13) 0.144(12) 0.004(9) 0.081(9) -0.015(9)
C1 0.047(8) 0.024(7) 0.030(7) -0.003(5) 0.027(6) 0.000(6)
C2 0.035(6) 0.056(8) 0.046(7) -0.005(6) 0.028(6) -0.004(5)
C3 0.087(14) 0.042(9) 0.025(7) 0.001(6) 0.034(8) -0.010(9)
C4 0.067(12) 0.087(14) 0.036(8) 0.042(9) 0.040(9) 0.044(11)
C5 0.042(7) 0.048(7) 0.042(7) -0.008(6) 0.028(6) 0.004(6)
C6 0.061(8) 0.058(8) 0.060(8) 0.001(7) 0.031(7) 0.003(7)
C7 0.070(9) 0.057(8) 0.064(9) 0.015(7) 0.025(7) 0.012(7)
C8 0.062(12) 0.042(9) 0.072(13) 0.012(9) 0.041(10) -0.001(8)
C9 0.051(10) 0.048(9) 0.068(11) -0.005(8) 0.045(9) 0.018(8)
C10 0.026(5) 0.036(5) 0.026(5) -0.003(4) 0.017(4) 0.002(4)
C11 0.050(7) 0.049(7) 0.037(6) -0.014(5) 0.029(6) 0.000(6)
C12 0.031(8) 0.059(10) 0.062(11) -0.009(8) 0.034(8) 0.001(7)
C13 0.030(5) 0.045(6) 0.046(6) 0.000(5) 0.032(5) -0.007(4)
C14 0.078(13) 0.047(10) 0.066(11) -0.008(8) 0.063(11) -0.004(9)
C15 0.027(8) 0.100(16) 0.046(10) -0.017(10) 0.015(7) -0.020(9)
C16 0.071(9) 0.069(9) 0.056(8) -0.013(7) 0.042(7) -0.008(7)
C17 0.092(11) 0.096(11) 0.090(11) 0.026(8) 0.050(8) -0.002(8)
C18 0.026(8) 0.068(12) 0.093(15) -0.019(11) 0.035(9) 0.009(8)
C19 0.046(9) 0.042(8) 0.033(7) 0.004(6) 0.023(7) 0.021(7)
C20 0.079(13) 0.068(12) 0.017(7) 0.014(7) 0.029(8) 0.004(10)
C21 0.055(12) 0.105(18) 0.065(13) -0.023(12) 0.045(11) -0.018(12)
C22 0.064(11) 0.038(8) 0.054(10) -0.001(7) 0.049(9) 0.008(7)
C23 0.105(16) 0.024(7) 0.077(13) -0.003(8) 0.079(13) -0.012(8)
C24 0.039(9) 0.055(10) 0.046(9) 0.002(8) 0.019(8) -0.010(7)
C25 0.049(9) 0.036(8) 0.026(7) -0.006(6) 0.015(7) -0.012(7)
C26 0.101(17) 0.038(9) 0.053(11) -0.007(8) 0.040(12) -0.001(10)
C27 0.101(18) 0.064(13) 0.040(10) 0.002(9) 0.035(11) 0.002(12)
C28 0.056(10) 0.040(8) 0.022(7) -0.008(6) 0.008(7) -0.017(7)
C29 0.045(9) 0.048(9) 0.026(7) -0.012(6) 0.017(7) 0.000(7)
C30 0.015(6) 0.054(9) 0.055(9) 0.007(7) 0.021(6) 0.008(6)
C31 0.044(9) 0.038(8) 0.042(8) -0.003(6) 0.032(7) 0.004(6)
C32 0.045(10) 0.062(11) 0.056(11) -0.006(9) 0.029(9) -0.019(8)
C33 0.084(14) 0.047(10) 0.048(10) -0.016(8) 0.045(10) -0.016(10)
C34 0.030(8) 0.079(13) 0.080(14) -0.063(12) 0.020(9) -0.021(9)
C35 0.025(7) 0.076(12) 0.033(8) -0.008(8) 0.013(6) 0.004(7)
C36 0.037(8) 0.070(12) 0.034(8) 0.015(8) 0.012(7) 0.011(8)
C37 0.021(6) 0.042(7) 0.009(5) -0.012(5) -0.004(5) -0.001(5)
C38 0.010(5) 0.052(8) 0.018(6) -0.016(5) 0.003(5) 0.006(5)
C39 0.054(11) 0.059(11) 0.078(13) -0.002(10) 0.052(11) 0.004(9)
C40 0.094(11) 0.100(11) 0.061(9) -0.010(7) 0.050(8) 0.021(8)
C41 0.053(8) 0.064(8) 0.049(7) 0.005(6) 0.033(6) 0.026(6)
C42 0.092(10) 0.090(10) 0.066(9) -0.004(7) 0.045(8) 0.030(8)
C43 0.073(10) 0.092(10) 0.066(9) 0.012(8) 0.034(8) 0.012(8)
C44 0.060(8) 0.074(9) 0.046(7) -0.009(6) 0.025(6) 0.019(7)
C45 0.057(11) 0.047(10) 0.034(8) -0.018(7) 0.001(8) 0.017(8)
C46 0.027(8) 0.096(15) 0.016(7) -0.011(8) -0.011(6) 0.000(8)
C47 0.069(15) 0.067(14) 0.062(14) -0.004(11) 0.007(11) -0.002(11)
C48 0.053(11) 0.086(15) 0.056(11) -0.020(10) 0.027(10) -0.037(11)
C49 0.043(7) 0.067(8) 0.042(7) -0.013(6) 0.012(6) 0.008(6)
C50 0.066(9) 0.075(10) 0.070(9) 0.002(8) 0.018(7) 0.003(8)
C51 0.048(10) 0.070(12) 0.051(10) -0.004(9) 0.037(9) 0.009(9)
C52 0.087(11) 0.090(11) 0.089(11) -0.011(8) 0.036(8) -0.010(8)
C53 0.058(12) 0.042(10) 0.068(13) -0.020(9) 0.004(10) 0.011(9)
C54 0.069(9) 0.063(9) 0.065(9) -0.006(7) 0.024(7) 0.012(7)
C55 0.025(6) 0.039(6) 0.035(6) -0.005(5) 0.007(5) 0.020(5)
C56 0.043(7) 0.057(8) 0.045(7) 0.006(6) 0.021(6) 0.011(6)
C57 0.023(6) 0.042(6) 0.030(6) 0.008(5) 0.005(5) 0.011(5)
C58 0.044(9) 0.050(9) 0.036(8) 0.002(7) 0.016(7) -0.016(7)
C59 0.048(10) 0.059(11) 0.036(8) 0.027(8) 0.010(7) -0.010(8)
C60 0.081(16) 0.105(19) 0.068(14) -0.025(14) 0.051(13) -0.001(14)
C61 0.046(10) 0.035(9) 0.085(15) 0.009(9) 0.025(10) -0.004(7)
C62 0.077(14) 0.041(10) 0.049(11) 0.000(8) 0.017(10) -0.008(9)
C63 0.036(8) 0.067(11) 0.027(7) 0.016(7) 0.022(6) 0.016(7)
C64 0.036(7) 0.029(7) 0.024(6) 0.007(5) 0.018(6) 0.008(5)
C65 0.022(5) 0.049(7) 0.019(5) 0.005(5) 0.015(4) 0.012(5)
C66 0.065(11) 0.028(7) 0.023(7) 0.010(6) 0.009(7) -0.010(7)
C67 0.050(9) 0.036(8) 0.031(7) 0.010(6) 0.025(7) -0.014(7)
C68 0.021(7) 0.057(9) 0.054(9) -0.005(7) 0.029(7) 0.006(6)
C69 0.049(9) 0.046(9) 0.037(8) -0.008(7) 0.024(7) 0.004(7)
C70 0.109(18) 0.054(11) 0.050(11) 0.018(9) 0.046(12) -0.007(11)
C71 0.078(9) 0.057(8) 0.067(9) 0.017(7) 0.027(7) -0.002(7)
C72 0.13(2) 0.046(10) 0.024(8) 0.009(7) 0.024(10) 0.002(11)
C73 0.040(8) 0.041(8) 0.052(9) -0.004(7) 0.043(8) -0.003(6)
C74 0.024(7) 0.031(7) 0.037(7) -0.005(6) 0.010(6) 0.000(5)
C75 0.017(6) 0.048(8) 0.038(8) 0.018(6) 0.014(6) 0.005(6)
C76 0.030(7) 0.039(8) 0.031(7) -0.002(6) 0.020(6) 0.013(6)
C77 0.065(12) 0.053(11) 0.049(10) 0.024(8) 0.028(9) 0.029(9)
C78 0.064(13) 0.070(13) 0.054(11) 0.005(10) 0.034(10) -0.015(10)
C79 0.059(11) 0.018(7) 0.093(14) 0.015(8) 0.047(11) 0.010(7)
C80 0.060(8) 0.040(7) 0.045(7) 0.006(5) 0.034(6) 0.013(6)
C81 0.042(8) 0.058(10) 0.020(6) -0.004(6) 0.006(6) 0.008(8)
C82 0.009(6) 0.079(12) 0.036(8) -0.006(8) 0.003(6) 0.015(7)
C83 0.023(6) 0.046(7) 0.027(6) 0.001(5) 0.001(5) 0.007(5)
C84 0.054(10) 0.029(7) 0.032(8) -0.002(6) 0.017(7) 0.010(7)
C85 0.030(6) 0.056(7) 0.012(5) -0.003(5) 0.003(4) 0.014(5)
C86 0.074(13) 0.048(10) 0.033(8) -0.021(7) 0.016(9) -0.001(9)
C87 0.055(12) 0.13(2) 0.052(12) -0.050(14) 0.025(10) 0.004(13)
C88 0.064(9) 0.070(9) 0.067(9) -0.009(7) 0.024(7) -0.010(7)
C89 0.059(11) 0.045(9) 0.057(10) 0.006(8) 0.046(9) 0.014(8)
C90 0.031(7) 0.057(10) 0.032(7) 0.002(7) 0.018(6) 0.017(7)
C100 0.062(12) 0.063(12) 0.046(10) 0.027(9) 0.034(10) 0.016(10)
C101 0.092(15) 0.030(8) 0.054(11) -0.004(7) 0.048(11) 0.001(9)
C102 0.21(4) 0.21(4) 0.11(2) 0.06(2) 0.14(3) 0.12(3)
C200 0.28(5) 0.068(18) 0.062(17) 0.025(14) 0.01(2) -0.09(3)
C201 0.085(18) 0.078(16) 0.10(2) -0.039(15) 0.047(16) -0.012(14)
C202 0.082(18) 0.047(12) 0.12(2) -0.004(13) 0.048(17) -0.006(11)

loop_
_atom_type_symbol
_atom_type_description
_atom_type_scat_dispersion_real
_atom_type_scat_dispersion_imag
_atom_type_scat_source
C C 0.0033 0.0016 'International Tables Vol C Tables 4.2.6.8 and 6.1.1.4'
H H 0.0000 0.0000 'International Tables Vol C Tables 4.2.6.8 and 6.1.1.4'
N N 0.0061 0.0033 'International Tables Vol C Tables 4.2.6.8 and 6.1.1.4'
O O 0.0106 0.0060 'International Tables Vol C Tables 4.2.6.8 and 6.1.1.4'
Cu Cu 0.3201 1.2651 'International Tables Vol C Tables 4.2.6.8 and 6.1.1.4'
La La -0.2871 2.4523 'International Tables Vol C Tables 4.2.6.8 and 6.1.1.4'

loop_
_geom_angle_atom_site_label_1
_geom_angle_atom_site_label_2
_geom_angle_atom_site_label_3
_geom_angle
O10 La1 O6 141.6(4)
O10 La1 O8 71.8(4)
O6 La1 O8 70.0(3)
O10 La1 O4 135.2(4)
O6 La1 O4 71.4(3)
O8 La1 O4 130.0(4)
O10 La1 O102 128.8(5)
O6 La1 O102 79.4(4)
O8 La1 O102 126.9(4)
O4 La1 O102 74.1(4)
O10 La1 O2 70.2(4)
O6 La1 O2 136.2(3)
O8 La1 O2 130.4(4)
O4 La1 O2 67.2(4)
O102 La1 O2 101.7(4)
O10 La1 O103 84.6(5)
O6 La1 O103 79.9(4)
O8 La1 O103 71.7(4)
O4 La1 O103 71.2(4)
O102 La1 O103 143.7(4)
O2 La1 O103 74.2(4)
O10 La1 O104 82.7(5)
O6 La1 O104 128.0(5)
O8 La1 O104 133.5(4)
O4 La1 O104 95.6(4)
O102 La1 O104 48.9(4)
O2 La1 O104 70.5(4)
O103 La1 O104 144.6(4)
O10 La1 O100 77.2(6)
O6 La1 O100 91.3(5)
O8 La1 O100 66.6(6)
O4 La1 O100 144.2(6)
O102 La1 O100 72.0(6)
O2 La1 O100 131.2(6)
O103 La1 O100 137.9(6)
O104 La1 O100 70.3(6)
O10 La1 C100 108.5(6)
O6 La1 C100 102.4(5)
O8 La1 C100 138.0(5)
O4 La1 C100 80.7(5)
O102 La1 C100 23.0(5)
O2 La1 C100 84.4(5)
O103 La1 C100 149.5(4)
O104 La1 C100 26.3(5)
O100 La1 C100 72.6(6)
O20 La2 O14 133.5(4)
O20 La2 O18 69.3(3)
O14 La2 O18 136.0(4)
O20 La2 O16 136.0(4)
O14 La2 O16 71.8(3)
O18 La2 O16 70.0(3)
O20 La2 O12 70.4(4)
O14 La2 O12 67.1(3)
O18 La2 O12 134.9(4)
O16 La2 O12 135.6(4)
O20 La2 O200 140.5(6)
O14 La2 O200 71.1(4)
O18 La2 O200 117.7(5)
O16 La2 O200 74.9(5)
O12 La2 O200 106.1(5)
O20 La2 O201 77.9(6)
O14 La2 O201 75.7(5)
O18 La2 O201 74.6(5)
O16 La2 O201 76.0(5)
O12 La2 O201 78.1(6)
O200 La2 O201 141.2(6)
O20 La2 O202 105.3(6)
O14 La2 O202 118.8(5)
O18 La2 O202 72.6(5)
O16 La2 O202 77.3(6)
O12 La2 O202 138.2(6)
O200 La2 O202 50.2(5)
O201 La2 O202 143.1(6)
O20 La2 O203 65.5(7)
O14 La2 O203 114.5(6)
O18 La2 O203 109.4(6)
O16 La2 O203 146.2(6)
O12 La2 O203 70.0(6)
O200 La2 O203 76.3(6)
O201 La2 O203 137.5(6)
O202 La2 O203 70.7(7)
O20 La2 C200 127.8(8)
O14 La2 C200 92.4(8)
O18 La2 C200 96.1(7)
O16 La2 C200 72.3(5)
O12 La2 C200 124.6(6)
O200 La2 C200 23.2(8)
O201 La2 C200 148.3(6)
O202 La2 C200 27.2(8)
O203 La2 C200 74.2(4)
N10 Cu1 O2 91.5(6)
N10 Cu1 O1 167.4(7)
O2 Cu1 O1 82.2(4)
N10 Cu1 N9 83.1(6)
O2 Cu1 N9 172.4(5)
O1 Cu1 N9 102.0(5)
O4 Cu2 O3 85.4(4)
O4 Cu2 N2 89.6(5)
O3 Cu2 N2 174.2(5)
O4 Cu2 N1 167.0(6)
O3 Cu2 N1 103.7(5)
N2 Cu2 N1 81.7(5)
N4 Cu3 O6 91.6(4)
N4 Cu3 O5 166.6(6)
O6 Cu3 O5 85.5(4)
N4 Cu3 N3 82.9(6)
O6 Cu3 N3 172.9(6)
O5 Cu3 N3 100.9(6)
O8 Cu4 N6 93.2(5)
O8 Cu4 O7 85.1(5)
N6 Cu4 O7 176.3(6)
O8 Cu4 N5 171.7(7)
N6 Cu4 N5 78.6(7)
O7 Cu4 N5 103.1(7)
O9 Cu5 N8 175.8(5)
O9 Cu5 O10 84.2(5)
N8 Cu5 O10 93.9(5)
O9 Cu5 N7 99.9(6)
N8 Cu5 N7 81.5(6)
O10 Cu5 N7 172.7(8)
N20 Cu6 O12 95.0(5)
N20 Cu6 O11 169.0(7)
O12 Cu6 O11 83.6(4)
N20 Cu6 N19 80.7(6)
O12 Cu6 N19 175.3(6)
O11 Cu6 N19 100.3(5)
N12 Cu7 O14 87.8(5)
N12 Cu7 O13 172.0(5)
O14 Cu7 O13 85.0(4)
N12 Cu7 N11 81.8(6)
O14 Cu7 N11 169.5(5)
O13 Cu7 N11 105.4(5)
O15 Cu8 O16 86.1(4)
O15 Cu8 N14 175.9(5)
O16 Cu8 N14 91.6(5)
O15 Cu8 N13 101.4(4)
O16 Cu8 N13 172.1(4)
N14 Cu8 N13 81.1(5)
N16 Cu9 O17 173.4(6)
N16 Cu9 O18 92.4(5)
O17 Cu9 O18 85.0(4)
N16 Cu9 N15 80.9(6)
O17 Cu9 N15 102.3(5)
O18 Cu9 N15 171.2(5)
N18 Cu10 O19 175.5(5)
N18 Cu10 O20 91.9(5)
O19 Cu10 O20 85.0(4)
N18 Cu10 N17 81.0(5)
O19 Cu10 N17 101.5(5)
O20 Cu10 N17 168.4(7)
C2 N1 Cu2 107.9(9)
O2 N2 C1 116.7(12)
O2 N2 Cu2 126.0(9)
C1 N2 Cu2 117.3(11)
C11 N3 Cu3 109.6(9)
C10 N4 O4 114.1(11)
C10 N4 Cu3 117.1(9)
O4 N4 Cu3 127.8(9)
C20 N5 Cu4 108.6(13)
C19 N6 O6 118.7(12)
C19 N6 Cu4 120.0(11)
O6 N6 Cu4 120.8(10)
C29 N7 Cu5 112.5(11)
C28 N8 O8 112.4(13)
C28 N8 Cu5 124.7(12)
O8 N8 Cu5 122.8(9)
C38 N9 Cu1 110.1(9)
C37 N10 O10 116.0(11)
C37 N10 Cu1 117.5(10)
O10 N10 Cu1 126.4(11)
C47 N11 Cu7 112.0(11)
C46 N12 O12 116.5(14)
C46 N12 Cu7 114.9(10)
O12 N12 Cu7 127.4(10)
C56 N13 Cu8 111.3(10)
C55 N14 O14 115.2(12)
C55 N14 Cu8 116.7(11)
O14 N14 Cu8 127.5(9)
C65 N15 Cu9 111.8(9)
C64 N16 O16 111.8(12)
C64 N16 Cu9 121.7(11)
O16 N16 Cu9 126.3(9)
C74 N17 Cu10 113.5(10)
C73 N18 O18 115.4(12)
C73 N18 Cu10 122.5(10)
O18 N18 Cu10 122.1(9)
C83 N19 Cu6 111.7(10)
C82 N20 O20 120.1(14)
C82 N20 Cu6 119.6(13)
O20 N20 Cu6 120.2(10)
C1 O1 Cu1 112.2(9)
N2 O2 Cu1 109.8(8)
N2 O2 La1 126.3(8)
Cu1 O2 La1 122.9(5)
C10 O3 Cu2 108.0(8)
N4 O4 Cu2 109.8(8)
N4 O4 La1 119.1(8)
Cu2 O4 La1 129.7(5)
C19 O5 Cu3 107.8(9)
N6 O6 Cu3 107.4(8)
N6 O6 La1 127.2(8)
Cu3 O6 La1 125.2(4)
C28 O7 Cu4 102.8(11)
N8 O8 Cu4 106.1(7)
N8 O8 La1 121.9(8)
Cu4 O8 La1 125.0(5)
C37 O9 Cu5 108.4(9)
N10 O10 Cu5 108.9(9)
N10 O10 La1 125.5(8)
Cu5 O10 La1 125.5(6)
C46 O11 Cu6 105.1(8)
N12 O12 Cu6 110.4(9)
N12 O12 La2 125.6(9)
Cu6 O12 La2 123.4(4)
C55 O13 Cu7 109.2(9)
N14 O14 Cu7 108.5(8)
N14 O14 La2 120.6(8)
Cu7 O14 La2 130.5(5)
C64 O15 Cu8 108.0(8)
N16 O16 Cu8 111.9(8)
N16 O16 La2 122.9(7)
Cu8 O16 La2 123.3(4)
C73 O17 Cu9 107.6(10)
N18 O18 Cu9 106.8(8)
N18 O18 La2 126.0(8)
Cu9 O18 La2 124.3(4)
C82 O19 Cu10 106.0(9)
N20 O20 Cu10 105.6(8)
N20 O20 La2 125.7(9)
Cu10 O20 La2 124.4(5)
C100 O102 La1 98.1(12)
C100 O104 La1 91.4(12)
C200 O200 La2 97.8(15)
C200 O202 La2 91.6(14)
O1 C1 N2 118.6(13)
O1 C1 C2 127.2(14)
N2 C1 C2 114.1(14)
C1 C2 C3 107.6(14)
C1 C2 N1 108.7(13)
C3 C2 N1 119.0(15)
C2 C3 C4 111.3(14)
C9 C4 C5 120(2)
C9 C4 C3 119.0(19)
C5 C4 C3 120.7(16)
C6 C5 C4 119.9(17)
C5 C6 C7 121(2)
C8 C7 C6 117(2)
C7 C8 C9 121(2)
C4 C9 C8 120(2)
N4 C10 O3 122.0(12)
N4 C10 C11 119.1(12)
O3 C10 C11 118.9(11)
C12 C11 C10 108.5(14)
C12 C11 N3 115.2(14)
C10 C11 N3 102.7(12)
C13 C12 C11 113.2(13)
C18 C13 C14 116.6(16)
C18 C13 C12 120.3(15)
C14 C13 C12 122.7(14)
C15 C14 C13 120.8(18)
C14 C15 C16 119.7(19)
C17 C16 C15 119(3)
C16 C17 C18 129(3)
C13 C18 C17 114(2)
N6 C19 O5 120.4(14)
N6 C19 C20 116.4(15)
O5 C19 C20 122.8(16)
C19 C20 N5 114.1(18)
C19 C20 C21 110.0(14)
N5 C20 C21 112.0(18)
C22 C21 C20 117.4(16)
C23 C22 C27 120.0
C23 C22 C21 121.5(13)
C27 C22 C21 118.5(13)
C24 C23 C22 120.0
C23 C24 C25 120.0
C24 C25 C26 120.0
C27 C26 C25 120.0
C26 C27 C22 120.0
N8 C28 O7 130.1(18)
N8 C28 C29 111.2(14)
O7 C28 C29 118.5(13)
N7 C29 C30 118.7(15)
N7 C29 C28 107.5(12)
C30 C29 C28 112.2(13)
C31 C30 C29 108.5(13)
C32 C31 C36 117.4(16)
C32 C31 C30 119.5(16)
C36 C31 C30 122.7(15)
C33 C32 C31 122(2)
C32 C33 C34 122.2(19)
C35 C34 C33 119.6(17)
C34 C35 C36 116.4(16)
C31 C36 C35 121.4(16)
N10 C37 O9 121.0(11)
N10 C37 C38 117.6(11)
O9 C37 C38 121.1(12)
C37 C38 N9 111.7(11)
C37 C38 C39 111.0(13)
N9 C38 C39 115.1(13)
C40 C39 C38 115.2(15)
C41 C40 C45 120.0
C41 C40 C39 114.7(11)
C45 C40 C39 125.2(11)
C40 C41 C42 120.0
C43 C42 C41 120.0
C42 C43 C44 120.0
C45 C44 C43 120.0
C44 C45 C40 120.0
N12 C46 O11 123.7(13)
N12 C46 C47 124.4(19)
O11 C46 C47 111.1(16)
C48 C47 C46 118(2)
C48 C47 N11 105(2)
C46 C47 N11 100.8(17)
C47 C48 C49 115.6(18)
C50 C49 C54 120.0
C50 C49 C48 118.5(13)
C54 C49 C48 121.1(12)
C49 C50 C51 120.0
C52 C51 C50 120.0
C51 C52 C53 120.0
C52 C53 C54 120.0
C53 C54 C49 120.0
O13 C55 N14 121.7(15)
O13 C55 C56 123.8(13)
N14 C55 C56 114.2(13)
N13 C56 C57 116.3(15)
N13 C56 C55 106.0(13)
C57 C56 C55 105.8(14)
C58 C57 C56 112.4(12)
C59 C58 C63 120.0
C59 C58 C57 120.4(9)
C63 C58 C57 119.5(9)
C58 C59 C60 120.0
C59 C60 C61 120.0
C62 C61 C60 120.0
C63 C62 C61 120.0
C62 C63 C58 120.0
N16 C64 O15 122.1(12)
N16 C64 C65 115.2(12)
O15 C64 C65 122.3(11)
C66 C65 C64 113.5(12)
C66 C65 N15 114.6(14)
C64 C65 N15 106.7(11)
C65 C66 C67 116.3(13)
C68 C67 C72 118.5(14)
C68 C67 C66 121.8(16)
C72 C67 C66 119.2(15)
C67 C68 C69 121.7(15)
C70 C69 C68 117.9(15)
C71 C70 C69 119(2)
C70 C71 C72 123(2)
C71 C72 C67 116(2)
O17 C73 N18 124.5(14)
O17 C73 C74 124.4(15)
N18 C73 C74 110.9(12)
N17 C74 C75 112.3(13)
N17 C74 C73 109.7(12)
C75 C74 C73 109.6(12)
C76 C75 C74 111.7(11)
C77 C76 C81 120.0
C77 C76 C75 122.8(9)
C81 C76 C75 117.2(9)
C78 C77 C76 120.0
C79 C78 C77 120.0
C80 C79 C78 120.0
C79 C80 C81 120.0
C80 C81 C76 120.0
N20 C82 O19 123.3(17)
N20 C82 C83 121.8(15)
O19 C82 C83 114.8(11)
N19 C83 C84 113.2(13)
N19 C83 C82 105.4(12)
C84 C83 C82 109.0(14)
C83 C84 C85 112.9(12)
C86 C85 C90 120.0
C86 C85 C84 117.4(8)
C90 C85 C84 122.5(8)
C87 C86 C85 120.0
C86 C87 C88 120.0
C89 C88 C87 120.0
C90 C89 C88 120.0
C89 C90 C85 120.0
O102 C100 O104 119.5(19)
O102 C100 C101 129.5(19)
O104 C100 C101 111.0(19)
O102 C100 La1 58.9(11)
O104 C100 La1 62.3(10)
C101 C100 La1 165.1(12)
C100 C101 C102 100(2)
C202 C102 C101 123(3)
O200 C200 O202 119(2)
O200 C200 C201 125(3)
O202 C200 C201 111(3)
O200 C200 La2 59.0(12)
O202 C200 La2 61.2(11)
C201 C200 La2 166(2)
C202 C201 C200 101(2)
C102 C202 C201 121(3)

loop_
_geom_bond_atom_site_label_1
_geom_bond_atom_site_label_2
_geom_bond_distance
_geom_bond_site_symmetry_2
La1 O10 2.484(11) .
La1 O6 2.494(10) .
La1 O8 2.529(10) .
La1 O4 2.560(10) .
La1 O102 2.564(12) .
La1 O2 2.569(9) .
La1 O103 2.622(12) .
La1 O104 2.626(11) .
La1 O100 2.75(2) .
La1 C100 2.97(2) .
La2 O20 2.494(12) .
La2 O14 2.504(11) .
La2 O18 2.523(10) .
La2 O16 2.523(9) .
La2 O12 2.525(11) .
La2 O200 2.598(13) .
La2 O201 2.620(11) .
La2 O202 2.632(14) .
La2 O203 2.754(9) .
La2 C200 3.00(2) .
Cu1 N10 1.922(12) .
Cu1 O2 1.933(10) .
Cu1 O1 1.981(11) .
Cu1 N9 2.025(12) .
Cu2 O4 1.898(11) .
Cu2 O3 1.918(12) .
Cu2 N2 1.940(15) .
Cu2 N1 2.021(13) .
Cu3 N4 1.918(12) .
Cu3 O6 1.924(9) .
Cu3 O5 1.932(11) .
Cu3 N3 2.013(13) .
Cu4 O8 1.918(10) .
Cu4 N6 1.958(12) .
Cu4 O7 1.976(10) .
Cu4 N5 2.079(19) .
Cu5 O9 1.916(10) .
Cu5 N8 1.927(12) .
Cu5 O10 1.929(11) .
Cu5 N7 2.021(16) .
Cu6 N20 1.904(12) .
Cu6 O12 1.957(11) .
Cu6 O11 1.982(11) .
Cu6 N19 2.025(13) .
Cu7 N12 1.904(13) .
Cu7 O14 1.917(12) .
Cu7 O13 1.934(12) .
Cu7 N11 2.035(15) .
Cu8 O15 1.910(10) .
Cu8 O16 1.916(9) .
Cu8 N14 1.919(12) .
Cu8 N13 2.015(12) .
Cu9 N16 1.859(13) .
Cu9 O17 1.936(10) .
Cu9 O18 1.944(10) .
Cu9 N15 2.025(14) .
Cu10 N18 1.935(13) .
Cu10 O19 1.935(10) .
Cu10 O20 1.949(11) .
Cu10 N17 1.997(14) .
N1 C2 1.54(2) .
N2 O2 1.346(18) .
N2 C1 1.378(19) .
N3 C11 1.57(2) .
N4 C10 1.285(18) .
N4 O4 1.415(15) .
N5 C20 1.45(3) .
N6 C19 1.24(2) .
N6 O6 1.417(15) .
N7 C29 1.48(2) .
N8 C28 1.23(2) .
N8 O8 1.463(15) .
N9 C38 1.485(17) .
N10 C37 1.30(2) .
N10 O10 1.349(19) .
N11 C47 1.52(3) .
N12 C46 1.27(2) .
N12 O12 1.338(14) .
N13 C56 1.41(2) .
N14 C55 1.310(19) .
N14 O14 1.413(16) .
N15 C65 1.535(17) .
N16 C64 1.341(19) .
N16 O16 1.420(17) .
N17 C74 1.47(2) .
N18 C73 1.31(2) .
N18 O18 1.390(16) .
N19 C83 1.440(18) .
N20 C82 1.11(2) .
N20 O20 1.451(17) .
O1 C1 1.219(19) .
O3 C10 1.350(17) .
O5 C19 1.378(19) .
O7 C28 1.28(2) .
O9 C37 1.319(17) .
O11 C46 1.37(2) .
O13 C55 1.296(19) .
O15 C64 1.389(17) .
O17 C73 1.255(17) .
O19 C82 1.419(18) .
O102 C100 1.17(3) .
O104 C100 1.31(2) .
O200 C200 1.19(4) .
O202 C200 1.37(4) .
O305 O317 1.16(4) 1_554
O317 O305 1.16(4) 1_556
C1 C2 1.46(2) .
C2 C3 1.53(2) .
C3 C4 1.54(3) .
C4 C9 1.25(2) .
C4 C5 1.53(3) .
C5 C6 1.31(3) .
C6 C7 1.44(3) .
C7 C8 1.38(3) .
C8 C9 1.48(3) .
C10 C11 1.57(2) .
C11 C12 1.53(3) .
C12 C13 1.51(2) .
C13 C18 1.43(2) .
C13 C14 1.46(3) .
C14 C15 1.34(3) .
C15 C16 1.43(3) .
C16 C17 1.19(4) .
C17 C18 1.45(4) .
C19 C20 1.41(2) .
C20 C21 1.58(3) .
C21 C22 1.53(2) .
C22 C23 1.3900 .
C22 C27 1.3900 .
C23 C24 1.3900 .
C24 C25 1.3900 .
C25 C26 1.3900 .
C26 C27 1.3900 .
C28 C29 1.66(3) .
C29 C30 1.52(2) .
C30 C31 1.497(19) .
C31 C32 1.40(2) .
C31 C36 1.42(2) .
C32 C33 1.31(3) .
C33 C34 1.43(3) .
C34 C35 1.40(3) .
C35 C36 1.46(2) .
C37 C38 1.457(16) .
C38 C39 1.56(2) .
C39 C40 1.52(2) .
C40 C41 1.3900 .
C40 C45 1.3900 .
C41 C42 1.3900 .
C42 C43 1.3900 .
C43 C44 1.3900 .
C44 C45 1.3900 .
C46 C47 1.508(10) .
C47 C48 1.46(3) .
C48 C49 1.57(3) .
C49 C50 1.3900 .
C49 C54 1.3900 .
C50 C51 1.3900 .
C51 C52 1.3900 .
C52 C53 1.3900 .
C53 C54 1.3900 .
C55 C56 1.60(2) .
C56 C57 1.53(3) .
C57 C58 1.514(15) .
C58 C59 1.3900 .
C58 C63 1.3900 .
C59 C60 1.3900 .
C60 C61 1.3900 .
C61 C62 1.3900 .
C62 C63 1.3900 .
C64 C65 1.457(17) .
C65 C66 1.43(2) .
C66 C67 1.542(19) .
C67 C68 1.34(2) .
C67 C72 1.44(3) .
C68 C69 1.42(2) .
C69 C70 1.36(3) .
C70 C71 1.34(3) .
C71 C72 1.37(3) .
C73 C74 1.57(2) .
C74 C75 1.53(2) .
C75 C76 1.522(15) .
C76 C77 1.3900 .
C76 C81 1.3900 .
C77 C78 1.3900 .
C78 C79 1.3900 .
C79 C80 1.3900 .
C80 C81 1.3900 .
C82 C83 1.53(2) .
C83 C84 1.53(2) .
C84 C85 1.569(18) .
C85 C86 1.3900 .
C85 C90 1.3900 .
C86 C87 1.3900 .
C87 C88 1.3900 .
C88 C89 1.3900 .
C89 C90 1.3900 .
C100 C101 1.50(3) .
C101 C102 1.75(4) .
C102 C202 1.29(4) .
C200 C201 1.47(3) .
C201 C202 1.36(4) .
